data_4350195
loop_
_publ_author_name
'Lakshminarayanan, P. S.'
'Suresh, Eringathodi'
'Ghosh, Pradyut'

_publ_section_title
;
 Synthesis and characterization of a tripodal amide ligand and its binding
 with anions of different dimensionality.
;
_journal_issue 11
_journal_name_full 'Inorganic chemistry'
_journal_page_first 4372
_journal_page_last 4380
_journal_paper_doi 10.1021/ic052159o
_journal_volume 45
_journal_year 2006
_chemical_formula_sum 'C27 H28 Cl N7 O13'
_chemical_formula_weight 694.01
_space_group_IT_number 2
_space_group_name_Hall '-P 1'
_space_group_name_H-M_alt 'P -1'
_symmetry_cell_setting triclinic
_symmetry_space_group_name_H-M 'P -1'
_atom_sites_solution_hydrogens geom
_atom_sites_solution_primary direct
_atom_sites_solution_secondary difmap
_audit_creation_method SHELXL-97
_cell_angle_alpha 73.175(2)
_cell_angle_beta 84.043(2)
_cell_angle_gamma 78.113(2)
_cell_formula_units_Z 2
_cell_length_a 8.4898(9)
_cell_length_b 11.3902(11)
_cell_length_c 16.0933(16)
_cell_measurement_temperature 273(2)
_cell_volume 1456.0(3)
_computing_cell_refinement 'BRUKER SMART'
_computing_data_collection 'BRUKER SMART'
_computing_data_reduction 'BRUKER SAINT'
_computing_molecular_graphics 'ORTEP, PLATON, MERCURY'
_computing_structure_refinement 'SHELXL-97 (Sheldrick, 1997)'
_computing_structure_solution 'SHELXS-97 (Sheldrick, 1990)'
_diffrn_ambient_temperature 273(2)
_diffrn_measured_fraction_theta_full 0.881
_diffrn_measured_fraction_theta_max 0.881
_diffrn_measurement_device_type 'BRUKER SMART APEX CCD DIFFRACTOMETER'
_diffrn_measurement_method 'OMEGA-PHI SCAN'
_diffrn_radiation_monochromator graphite
_diffrn_radiation_source 'fine-focus sealed tube'
_diffrn_radiation_type MoK\a
_diffrn_radiation_wavelength 0.71073
_diffrn_reflns_av_R_equivalents 0.0195
_diffrn_reflns_av_sigmaI/netI 0.0509
_diffrn_reflns_limit_h_max 11
_diffrn_reflns_limit_h_min -8
_diffrn_reflns_limit_k_max 14
_diffrn_reflns_limit_k_min -14
_diffrn_reflns_limit_l_max 20
_diffrn_reflns_limit_l_min -20
_diffrn_reflns_number 8658
_diffrn_reflns_theta_full 28.27
_diffrn_reflns_theta_max 28.27
_diffrn_reflns_theta_min 1.32
_exptl_absorpt_coefficient_mu 0.215
_exptl_crystal_colour COLOURLESS
_exptl_crystal_density_diffrn 1.583
_exptl_crystal_density_method 'not measured'
_exptl_crystal_description BLOCKS
_exptl_crystal_F_000 720
_exptl_crystal_size_max 0.46
_exptl_crystal_size_mid 0.38
_exptl_crystal_size_min 0.26
_refine_diff_density_max 0.518
_refine_diff_density_min -0.424
_refine_diff_density_rms 0.074
_refine_ls_extinction_method none
_refine_ls_goodness_of_fit_ref 1.060
_refine_ls_hydrogen_treatment mixed
_refine_ls_matrix_type full
_refine_ls_number_parameters 476
_refine_ls_number_reflns 6366
_refine_ls_number_restraints 0
_refine_ls_restrained_S_all 1.060
_refine_ls_R_factor_all 0.0725
_refine_ls_R_factor_gt 0.0537
_refine_ls_shift/su_max 0.001
_refine_ls_shift/su_mean 0.000
_refine_ls_structure_factor_coef Fsqd
_refine_ls_weighting_details 'w=1/[\s^2^(Fo^2^)+(0.0741P)^2^+1.0641P] where P=(Fo^2^+2Fc^2^)/3'
_refine_ls_weighting_scheme calc
_refine_ls_wR_factor_gt 0.1329
_refine_ls_wR_factor_ref 0.1605
_reflns_number_gt 4842
_reflns_number_total 6366
_reflns_threshold_expression >2sigma(I)
_cod_data_source_file ic052159osi20051220_025050.cif
_cod_data_source_block plaxclom
_cod_depositor_comments
;
The following automatic conversions were performed:

data item '_symmetry_cell_setting' value 'TRICLINIC' was changed to
'triclinic' in accordance with the
/home/saulius/struct/COD-crude-data/automatic-downloads/DataCite-retrospective/ACS/depositions/lib/dictionaries/cif_core.dic
dictionary named 'cif_core.dic' version 2.4.2 last updated on
2011-04-26.

data item '_refine_ls_weighting_scheme' value 'calc
w=1/[\s^2^(Fo^2^)+(0.0741P)^2^+1.0641P] where P=(Fo^2^+2Fc^2^)/3' was
changed to 'calc'. A new data item '_refine_ls_weighting_details' was
created with the value set to
'w=1/[\s^2^(Fo^2^)+(0.0741P)^2^+1.0641P] where P=(Fo^2^+2Fc^2^)/3'.

Automatic conversion script
Id: cif_fix_values 6909 2019-04-08 15:41:33Z antanas 
;
_cod_original_sg_symbol_H-M P-1
_cod_database_code 4350195

loop_
_symmetry_equiv_pos_as_xyz
'x, y, z'
'-x, -y, -z'

loop_
_atom_site_label
_atom_site_type_symbol
_atom_site_fract_x
_atom_site_fract_y
_atom_site_fract_z
_atom_site_U_iso_or_equiv
_atom_site_adp_type
_atom_site_occupancy
_atom_site_calc_flag
_atom_site_refinement_flags
Cl1 Cl 0.14575(8) 0.16594(6) 0.99231(4) 0.02881(18) Uani 1 d .
O7 O 0.2976(2) 0.59357(16) 0.19851(12) 0.0272(4) Uani 1 d .
O4 O -0.0316(2) 0.57995(16) 0.38790(11) 0.0286(4) Uani 1 d .
O8 O 0.3530(2) 0.15812(17) 0.20694(13) 0.0318(4) Uani 1 d .
O6 O -0.0241(3) 0.03835(17) 0.38011(14) 0.0388(5) Uani 1 d .
C21 C 0.4210(3) 0.6023(2) 0.15039(16) 0.0252(5) Uani 1 d .
N2 N 0.3178(3) 0.5602(2) 0.40798(15) 0.0265(5) Uani 1 d .
O3 O 0.5139(3) -0.05456(18) 0.36110(15) 0.0429(5) Uani 1 d .
O5 O -0.1599(3) 0.15354(18) 0.45901(13) 0.0372(5) Uani 1 d .
O1 O 0.5723(2) 0.48277(19) 0.36859(16) 0.0430(5) Uani 1 d .
C5 C 0.4866(3) 0.2556(2) 0.37322(17) 0.0245(5) Uani 1 d .
H5A H 0.5742 0.2769 0.3363 0.029 Uiso 1 calc R
N5 N -0.0811(3) 0.1406(2) 0.39285(15) 0.0295(5) Uani 1 d .
N3 N 0.5525(3) 0.0475(2) 0.34946(17) 0.0339(6) Uani 1 d .
C13 C -0.0409(3) 0.4688(2) 0.28484(16) 0.0204(5) Uani 1 d .
C18 C 0.0085(3) 0.4616(2) 0.20085(16) 0.0230(5) Uani 1 d .
H18 H 0.0301 0.5324 0.1585 0.028 Uiso 1 calc R
N6 N 0.4717(3) 0.7110(2) 0.11740(16) 0.0326(5) Uani 1 d .
C22 C 0.5162(3) 0.4906(2) 0.12530(16) 0.0257(5) Uani 1 d .
C16 C -0.0039(3) 0.2434(2) 0.24214(17) 0.0260(5) Uani 1 d .
H16 H 0.0085 0.1677 0.2288 0.031 Uiso 1 calc R
N4 N -0.0878(3) 0.6933(2) 0.24976(15) 0.0258(5) Uani 1 d .
C3 C 0.4356(3) 0.4675(2) 0.39404(17) 0.0262(5) Uani 1 d .
C14 C -0.0720(3) 0.3628(2) 0.34787(16) 0.0219(5) Uani 1 d .
H14 H -0.1052 0.3657 0.4043 0.026 Uiso 1 calc R
O2 O 0.6712(3) 0.0788(2) 0.30411(17) 0.0473(6) Uani 1 d .
C12 C -0.0535(3) 0.5852(2) 0.31229(16) 0.0225(5) Uani 1 d .
C23 C 0.4550(3) 0.3813(2) 0.15308(16) 0.0256(5) Uani 1 d .
H23 H 0.3615 0.3771 0.1886 0.031 Uiso 1 calc R
N1 N 0.2051(3) 0.7965(2) 0.26313(15) 0.0310(5) Uani 1 d .
C7 C 0.3222(3) 0.1013(2) 0.44527(17) 0.0287(6) Uani 1 d .
H7 H 0.2998 0.0217 0.4553 0.034 Uiso 1 calc R
C6 C 0.4501(3) 0.1383(2) 0.39067(17) 0.0252(5) Uani 1 d .
C15 C -0.0528(3) 0.2530(2) 0.32496(17) 0.0249(5) Uani 1 d .
N7 N 0.4690(3) 0.1629(2) 0.15513(19) 0.0436(7) Uani 1 d .
C9 C 0.2615(3) 0.3056(3) 0.46839(17) 0.0273(6) Uani 1 d .
H9 H 0.1976 0.3618 0.4955 0.033 Uiso 1 calc R
C4 C 0.3896(3) 0.3417(2) 0.41190(16) 0.0236(5) Uani 1 d .
C24 C 0.5362(3) 0.2778(3) 0.12676(18) 0.0297(6) Uani 1 d .
C17 C 0.0257(3) 0.3497(2) 0.17984(17) 0.0262(5) Uani 1 d .
H17 H 0.0575 0.3462 0.1234 0.031 Uiso 1 calc R
C1 C 0.2173(4) 0.7861(2) 0.35773(18) 0.0318(6) Uani 1 d .
H1A H 0.1152 0.7718 0.3881 0.038 Uiso 1 calc R
H1B H 0.2360 0.8649 0.3629 0.038 Uiso 1 calc R
C8 C 0.2286(3) 0.1864(3) 0.48448(17) 0.0297(6) Uani 1 d .
H8A H 0.1424 0.1637 0.5221 0.036 Uiso 1 calc R
O9 O 0.5352(4) 0.0769(3) 0.1265(3) 0.1053(15) Uani 1 d .
C11 C -0.0993(4) 0.8137(2) 0.26652(19) 0.0337(7) Uani 1 d .
H11A H -0.1103 0.8028 0.3288 0.040 Uiso 1 calc R
H11B H -0.1954 0.8692 0.2410 0.040 Uiso 1 calc R
C25 C 0.6759(3) 0.2786(3) 0.07483(18) 0.0342(7) Uani 1 d .
H25 H 0.7278 0.2078 0.0585 0.041 Uiso 1 calc R
C10 C 0.0456(4) 0.8735(2) 0.23014(19) 0.0360(7) Uani 1 d .
H10A H 0.0501 0.8911 0.1673 0.043 Uiso 1 calc R
H10B H 0.0306 0.9527 0.2439 0.043 Uiso 1 calc R
C2 C 0.3501(4) 0.6826(2) 0.40185(18) 0.0316(6) Uani 1 d .
H2A H 0.4515 0.6927 0.3693 0.038 Uiso 1 calc R
H2B H 0.3607 0.6890 0.4598 0.038 Uiso 1 calc R
C27 C 0.6581(3) 0.4924(3) 0.07303(18) 0.0348(6) Uani 1 d .
H27 H 0.7009 0.5651 0.0547 0.042 Uiso 1 calc R
C26 C 0.7362(3) 0.3878(3) 0.04789(19) 0.0380(7) Uani 1 d .
H26 H 0.8300 0.3913 0.0126 0.046 Uiso 1 calc R
C20 C 0.3692(4) 0.8303(3) 0.11999(19) 0.0394(7) Uani 1 d .
H20A H 0.2653 0.8344 0.0982 0.047 Uiso 1 calc R
H20B H 0.4174 0.8972 0.0810 0.047 Uiso 1 calc R
C19 C 0.3420(4) 0.8528(3) 0.20945(19) 0.0385(7) Uani 1 d .
H19A H 0.4402 0.8179 0.2407 0.046 Uiso 1 calc R
H19B H 0.3197 0.9420 0.2026 0.046 Uiso 1 calc R
O10 O 0.0761(3) 0.1101(2) 1.07367(14) 0.0486(6) Uani 1 d .
O11 O 0.2379(7) 0.0929(7) 0.9433(6) 0.0526(17) Uani 0.60 d P
O11' O 0.1731(12) 0.0738(10) 0.9469(7) 0.047(2) Uani 0.40 d P
O12 O -0.0028(5) 0.2353(4) 0.9402(2) 0.0411(9) Uani 0.60 d P
O12' O 0.0888(7) 0.2827(5) 0.9443(3) 0.0361(12) Uani 0.40 d P
O13 O 0.2192(6) 0.2607(4) 1.0029(3) 0.0504(11) Uani 0.60 d P
O13' O 0.3191(7) 0.1665(7) 1.0155(4) 0.0485(15) Uani 0.40 d P
H2N H 0.227(4) 0.547(3) 0.4184(18) 0.021(7) Uiso 1 d .
H1N H 0.215(4) 0.720(3) 0.252(2) 0.040(9) Uiso 1 d .
H4N H -0.095(4) 0.691(3) 0.199(2) 0.034(8) Uiso 1 d .
H6N H 0.559(4) 0.712(3) 0.084(2) 0.040(9) Uiso 1 d .

loop_
_atom_site_aniso_label
_atom_site_aniso_U_11
_atom_site_aniso_U_22
_atom_site_aniso_U_33
_atom_site_aniso_U_23
_atom_site_aniso_U_13
_atom_site_aniso_U_12
Cl1 0.0438(4) 0.0206(3) 0.0235(3) -0.0075(2) 0.0067(3) -0.0113(3)
O7 0.0311(10) 0.0210(9) 0.0322(10) -0.0108(8) 0.0042(8) -0.0087(7)
O4 0.0382(11) 0.0242(9) 0.0237(9) -0.0109(8) -0.0034(8) 0.0008(8)
O8 0.0310(10) 0.0240(9) 0.0413(11) -0.0138(8) 0.0030(9) -0.0027(8)
O6 0.0484(13) 0.0178(9) 0.0476(13) -0.0057(9) -0.0039(10) -0.0044(9)
C21 0.0333(14) 0.0217(12) 0.0237(12) -0.0071(10) -0.0035(11) -0.0096(11)
N2 0.0290(12) 0.0212(11) 0.0305(12) -0.0111(9) -0.0011(10) -0.0016(9)
O3 0.0515(13) 0.0210(10) 0.0593(14) -0.0162(10) -0.0124(11) -0.0010(9)
O5 0.0469(12) 0.0301(11) 0.0316(11) -0.0031(9) 0.0058(9) -0.0122(9)
O1 0.0306(11) 0.0294(11) 0.0705(16) -0.0199(10) 0.0122(10) -0.0073(9)
C5 0.0193(12) 0.0234(12) 0.0296(13) -0.0096(10) 0.0026(10) -0.0001(10)
N5 0.0318(12) 0.0217(11) 0.0330(12) -0.0029(9) -0.0039(10) -0.0061(9)
N3 0.0304(13) 0.0265(12) 0.0487(15) -0.0195(11) -0.0097(11) 0.0031(10)
C13 0.0193(11) 0.0170(11) 0.0239(12) -0.0063(9) -0.0022(9) 0.0005(9)
C18 0.0250(13) 0.0197(12) 0.0239(12) -0.0057(10) -0.0021(10) -0.0034(10)
N6 0.0422(14) 0.0307(13) 0.0287(12) -0.0070(10) 0.0053(11) -0.0207(11)
C22 0.0264(13) 0.0311(14) 0.0211(12) -0.0073(10) -0.0017(10) -0.0082(11)
C16 0.0276(13) 0.0189(12) 0.0340(14) -0.0112(11) -0.0026(11) -0.0034(10)
N4 0.0355(12) 0.0194(10) 0.0226(11) -0.0098(9) -0.0014(9) 0.0003(9)
C3 0.0284(13) 0.0218(12) 0.0270(13) -0.0078(10) -0.0014(11) -0.0003(10)
C14 0.0204(12) 0.0238(12) 0.0216(12) -0.0083(10) -0.0019(9) -0.0008(10)
O2 0.0298(11) 0.0421(13) 0.0787(17) -0.0354(12) 0.0058(11) -0.0032(10)
C12 0.0243(12) 0.0184(11) 0.0237(12) -0.0081(10) 0.0017(10) 0.0001(10)
C23 0.0272(13) 0.0280(13) 0.0243(12) -0.0107(10) 0.0019(10) -0.0080(11)
N1 0.0517(15) 0.0147(10) 0.0297(12) -0.0094(9) -0.0037(11) -0.0079(10)
C7 0.0331(14) 0.0218(13) 0.0301(14) -0.0033(11) -0.0085(11) -0.0044(11)
C6 0.0224(12) 0.0216(12) 0.0310(13) -0.0079(11) -0.0074(10) 0.0011(10)
C15 0.0237(13) 0.0186(12) 0.0310(13) -0.0033(10) -0.0051(10) -0.0041(10)
N7 0.0430(15) 0.0335(14) 0.0638(18) -0.0342(13) 0.0172(13) -0.0085(12)
C9 0.0268(13) 0.0290(13) 0.0229(12) -0.0055(11) -0.0023(10) 0.0000(11)
C4 0.0252(12) 0.0185(12) 0.0246(12) -0.0044(10) -0.0045(10) 0.0013(10)
C24 0.0292(14) 0.0337(15) 0.0309(14) -0.0162(12) 0.0017(11) -0.0074(11)
C17 0.0278(13) 0.0296(14) 0.0240(12) -0.0144(11) 0.0015(10) -0.0027(11)
C1 0.0497(17) 0.0199(12) 0.0291(14) -0.0119(11) -0.0103(12) -0.0024(12)
C8 0.0289(14) 0.0300(14) 0.0243(13) 0.0021(11) 0.0011(11) -0.0071(11)
O9 0.096(2) 0.068(2) 0.185(4) -0.097(2) 0.082(2) -0.0420(18)
C11 0.0515(18) 0.0150(12) 0.0328(15) -0.0104(11) -0.0093(13) 0.0067(12)
C25 0.0257(14) 0.0508(18) 0.0289(14) -0.0226(13) 0.0004(11) 0.0024(13)
C10 0.061(2) 0.0127(12) 0.0356(15) -0.0088(11) -0.0129(14) -0.0016(12)
C2 0.0399(16) 0.0262(14) 0.0334(15) -0.0156(12) -0.0082(12) -0.0026(12)
C27 0.0277(14) 0.0460(17) 0.0299(14) -0.0034(13) -0.0016(11) -0.0150(13)
C26 0.0217(13) 0.064(2) 0.0283(14) -0.0145(14) 0.0034(11) -0.0063(14)
C20 0.065(2) 0.0245(14) 0.0327(15) -0.0061(12) 0.0040(14) -0.0218(14)
C19 0.063(2) 0.0224(14) 0.0373(16) -0.0103(12) -0.0045(15) -0.0209(14)
O10 0.0561(14) 0.0517(14) 0.0333(12) 0.0032(10) 0.0028(10) -0.0236(12)
O11 0.042(3) 0.056(4) 0.068(3) -0.042(3) 0.007(3) 0.004(3)
O11' 0.072(7) 0.032(4) 0.039(4) -0.019(3) -0.002(5) -0.002(5)
O12 0.042(2) 0.041(2) 0.0302(18) -0.0075(16) -0.0021(16) 0.0125(18)
O12' 0.051(3) 0.025(3) 0.024(2) -0.002(2) -0.003(2) 0.006(2)
O13 0.068(3) 0.052(2) 0.047(2) -0.028(2) 0.024(2) -0.039(2)
O13' 0.037(3) 0.073(4) 0.037(3) -0.003(3) -0.006(2) -0.027(3)

loop_
_atom_type_symbol
_atom_type_description
_atom_type_scat_dispersion_real
_atom_type_scat_dispersion_imag
_atom_type_scat_source
C C 0.0033 0.0016 'International Tables Vol C Tables 4.2.6.8 and 6.1.1.4'
H H 0.0000 0.0000 'International Tables Vol C Tables 4.2.6.8 and 6.1.1.4'
N N 0.0061 0.0033 'International Tables Vol C Tables 4.2.6.8 and 6.1.1.4'
O O 0.0106 0.0060 'International Tables Vol C Tables 4.2.6.8 and 6.1.1.4'
Cl Cl 0.1484 0.1585 'International Tables Vol C Tables 4.2.6.8 and 6.1.1.4'

loop_
_geom_angle_atom_site_label_1
_geom_angle_atom_site_label_2
_geom_angle_atom_site_label_3
_geom_angle
O12' Cl1 O11 112.7(4)
O12' Cl1 O10 123.3(3)
O11 Cl1 O10 120.3(4)
O12' Cl1 O13 64.1(3)
O11 Cl1 O13 114.4(3)
O10 Cl1 O13 107.39(19)
O12' Cl1 O11' 114.9(5)
O11 Cl1 O11' 25.7(4)
O10 Cl1 O11' 105.0(4)
O13 Cl1 O11' 139.7(4)
O12' Cl1 O12 42.2(3)
O11 Cl1 O12 106.0(4)
O10 Cl1 O12 102.09(18)
O13 Cl1 O12 104.9(3)
O11' Cl1 O12 91.0(5)
O12' Cl1 O13' 106.1(4)
O11 Cl1 O13' 78.8(4)
O10 Cl1 O13' 102.4(2)
O13 Cl1 O13' 47.5(3)
O11' Cl1 O13' 102.4(5)
O12 Cl1 O13' 147.9(3)
O7 C21 N6 121.9(2)
O7 C21 C22 120.4(2)
N6 C21 C22 117.7(2)
C3 N2 C2 121.6(2)
C3 N2 H2N 118(2)
C2 N2 H2N 120(2)
C6 C5 C4 118.7(2)
C6 C5 H5A 120.6
C4 C5 H5A 120.6
O5 N5 O6 123.7(2)
O5 N5 C15 118.3(2)
O6 N5 C15 118.0(2)
O3 N3 O2 123.5(2)
O3 N3 C6 118.4(2)
O2 N3 C6 118.1(2)
C14 C13 C18 119.5(2)
C14 C13 C12 117.5(2)
C18 C13 C12 122.8(2)
C17 C18 C13 120.5(2)
C17 C18 H18 119.7
C13 C18 H18 119.7
C21 N6 C20 122.1(3)
C21 N6 H6N 118(2)
C20 N6 H6N 118(2)
C23 C22 C27 118.8(3)
C23 C22 C21 117.4(2)
C27 C22 C21 123.7(2)
C17 C16 C15 117.9(2)
C17 C16 H16 121.1
C15 C16 H16 121.1
C12 N4 C11 122.0(2)
C12 N4 H4N 119(2)
C11 N4 H4N 119(2)
O1 C3 N2 123.0(2)
O1 C3 C4 120.9(2)
N2 C3 C4 116.1(2)
C15 C14 C13 118.4(2)
C15 C14 H14 120.8
C13 C14 H14 120.8
O4 C12 N4 123.2(2)
O4 C12 C13 120.8(2)
N4 C12 C13 116.0(2)
C22 C23 C24 118.6(2)
C22 C23 H23 120.7
C24 C23 H23 120.7
C1 N1 C10 111.1(2)
C1 N1 C19 110.5(2)
C10 N1 C19 110.1(2)
C1 N1 H1N 113(2)
C10 N1 H1N 107(2)
C19 N1 H1N 104(2)
C8 C7 C6 117.8(2)
C8 C7 H7 121.1
C6 C7 H7 121.1
C5 C6 C7 123.1(2)
C5 C6 N3 118.6(2)
C7 C6 N3 118.3(2)
C14 C15 C16 123.2(2)
C14 C15 N5 117.9(2)
C16 C15 N5 118.9(2)
O9 N7 O8 123.9(3)
O9 N7 C24 117.2(3)
O8 N7 C24 118.9(2)
C8 C9 C4 120.5(2)
C8 C9 H9 119.7
C4 C9 H9 119.7
C9 C4 C5 119.1(2)
C9 C4 C3 123.3(2)
C5 C4 C3 117.5(2)
C25 C24 C23 123.1(3)
C25 C24 N7 118.5(2)
C23 C24 N7 118.4(2)
C16 C17 C18 120.4(2)
C16 C17 H17 119.8
C18 C17 H17 119.8
N1 C1 C2 114.0(2)
N1 C1 H1A 108.8
C2 C1 H1A 108.8
N1 C1 H1B 108.8
C2 C1 H1B 108.8
H1A C1 H1B 107.7
C7 C8 C9 120.8(3)
C7 C8 H8A 119.6
C9 C8 H8A 119.6
N4 C11 C10 112.8(2)
N4 C11 H11A 109.0
C10 C11 H11A 109.0
N4 C11 H11B 109.0
C10 C11 H11B 109.0
H11A C11 H11B 107.8
C24 C25 C26 117.8(3)
C24 C25 H25 121.1
C26 C25 H25 121.1
N1 C10 C11 115.0(2)
N1 C10 H10A 108.5
C11 C10 H10A 108.5
N1 C10 H10B 108.5
C11 C10 H10B 108.5
H10A C10 H10B 107.5
N2 C2 C1 111.8(2)
N2 C2 H2A 109.2
C1 C2 H2A 109.2
N2 C2 H2B 109.2
C1 C2 H2B 109.2
H2A C2 H2B 107.9
C26 C27 C22 121.2(3)
C26 C27 H27 119.4
C22 C27 H27 119.4
C25 C26 C27 120.5(3)
C25 C26 H26 119.7
C27 C26 H26 119.7
N6 C20 C19 114.9(3)
N6 C20 H20A 108.5
C19 C20 H20A 108.5
N6 C20 H20B 108.5
C19 C20 H20B 108.5
H20A C20 H20B 107.5
N1 C19 C20 113.6(2)
N1 C19 H19A 108.9
C20 C19 H19A 108.9
N1 C19 H19B 108.9
C20 C19 H19B 108.9
H19A C19 H19B 107.7
O11' O11 Cl1 79.9(15)
O11 O11' Cl1 74.3(15)
O12' O12 Cl1 59.6(3)
O12 O12' Cl1 78.2(4)
O12 O12' O13 135.5(5)
Cl1 O12' O13 60.0(3)
O13' O13 Cl1 72.6(3)
O13' O13 O12' 121.0(4)
Cl1 O13 O12' 55.9(3)
O13 O13' Cl1 59.8(3)

loop_
_geom_bond_atom_site_label_1
_geom_bond_atom_site_label_2
_geom_bond_distance
Cl1 O12' 1.348(5)
Cl1 O11 1.382(7)
Cl1 O10 1.408(2)
Cl1 O13 1.411(4)
Cl1 O11' 1.414(10)
Cl1 O12 1.530(4)
Cl1 O13' 1.557(5)
O7 C21 1.240(3)
O4 C12 1.232(3)
O8 N7 1.222(3)
O6 N5 1.232(3)
C21 N6 1.338(3)
C21 C22 1.497(4)
N2 C3 1.349(3)
N2 C2 1.450(3)
N2 H2N 0.81(3)
O3 N3 1.230(3)
O5 N5 1.227(3)
O1 C3 1.220(3)
C5 C6 1.377(4)
C5 C4 1.394(3)
C5 H5A 0.9300
N5 C15 1.467(3)
N3 O2 1.233(3)
N3 C6 1.473(3)
C13 C14 1.387(3)
C13 C18 1.393(3)
C13 C12 1.496(3)
C18 C17 1.387(3)
C18 H18 0.9300
N6 C20 1.464(4)
N6 H6N 0.87(3)
C22 C23 1.384(4)
C22 C27 1.396(4)
C16 C17 1.380(4)
C16 C15 1.383(4)
C16 H16 0.9300
N4 C12 1.345(3)
N4 C11 1.455(3)
N4 H4N 0.84(3)
C3 C4 1.502(3)
C14 C15 1.376(3)
C14 H14 0.9300
C23 C24 1.392(4)
C23 H23 0.9300
N1 C1 1.505(3)
N1 C10 1.508(4)
N1 C19 1.512(4)
N1 H1N 0.93(3)
C7 C8 1.379(4)
C7 C6 1.380(4)
C7 H7 0.9300
N7 O9 1.212(3)
N7 C24 1.468(4)
C9 C8 1.387(4)
C9 C4 1.393(4)
C9 H9 0.9300
C24 C25 1.379(4)
C17 H17 0.9300
C1 C2 1.517(4)
C1 H1A 0.9700
C1 H1B 0.9700
C8 H8A 0.9300
C11 C10 1.511(4)
C11 H11A 0.9700
C11 H11B 0.9700
C25 C26 1.379(4)
C25 H25 0.9300
C10 H10A 0.9700
C10 H10B 0.9700
C2 H2A 0.9700
C2 H2B 0.9700
C27 C26 1.386(4)
C27 H27 0.9300
C26 H26 0.9300
C20 C19 1.520(4)
C20 H20A 0.9700
C20 H20B 0.9700
C19 H19A 0.9700
C19 H19B 0.9700
O11 O11' 0.623(9)
O12 O12' 1.050(6)
O12' O13 1.465(7)
O13 O13' 1.203(7)
